data_1557326
loop_
_publ_author_name
'Atoh, Masamichi'
'Sorensen, Henning Osholm'
'Andersen, Peter'

_publ_section_title
;
 Synthesis and Stereochemistry of Cobalt(III) Complexes with the New
 Optically Active Phosphine Ligand,
 N,N'-Bis[2-(diphenylphosphanyl)ethyl]-(1R,2R)-cyclohexane-1,2-diamine
 (ch-PNNP). Crystal Structure of Lambda-Cisbeta-[Co(acac)(ch-PNNP)](ClO4)2
;
_journal_name_full 'Acta Chemica Scandinavica'
_journal_page_first 1169
_journal_page_last 1177
_journal_paper_doi 10.3891/acta.chem.scand.51-1169
_journal_volume 51
_journal_year 1997
_chemical_formula_moiety 'C39 H47 Co N2 O2 P2, 2(Cl O4)'
_chemical_formula_sum 'C39 H47 Cl2 Co N2 O10 P2'
_chemical_formula_weight 895.56
_chemical_name_common
;
 A-cisbeta-[Co(acac)(ch-PNNP)](C1O4)2
;
_space_group_IT_number 19
_space_group_name_Hall 'P 2ac 2ab'
_space_group_name_H-M_alt 'P 21 21 21'
_symmetry_cell_setting orthorhombic
_symmetry_Int_Tables_number 19
_symmetry_space_group_name_Hall 'P 2ac 2ab'
_symmetry_space_group_name_H-M 'P 21 21 21'
_cell_angle_alpha 90.
_cell_angle_beta 90.
_cell_angle_gamma 90.
_cell_formula_units_Z 4
_cell_length_a 12.721(4)
_cell_length_b 17.073(3)
_cell_length_c 18.26(3)
_cell_volume 3966(7)
_diffrn_ambient_temperature 122
_diffrn_radiation_probe x-ray
_diffrn_radiation_type MoK\a
_diffrn_radiation_wavelength 0.71073
_exptl_absorpt_coefficient_mu 0.709
_exptl_crystal_density_diffrn 1.500
_refine_ls_goodness_of_fit_ref 1.441
_refine_ls_number_parameters 637
_refine_ls_number_reflns 8612
_refine_ls_R_factor_gt 0.0612
_refine_ls_wR_factor_gt 0.1349
_cod_data_source_file Acta-Chem-Scand-1997-51-1169.cif
_cod_data_source_block 1
_cod_database_code 1557326

loop_
_space_group_symop_id
_space_group_symop_operation_xyz
1 x,y,z
2 1/2-x,-y,1/2+z
3 1/2+x,1/2-y,-z
4 -x,1/2+y,1/2-z

loop_
_atom_site_label
_atom_site_type_symbol
_atom_site_thermal_displace_type
_atom_site_fract_x
_atom_site_fract_y
_atom_site_fract_z
_atom_site_occupancy
_atom_site_U_iso_or_equiv
_atom_site_calc_flag
_atom_site_refinement_flags
_atom_site_disorder_assembly
_atom_site_disorder_group
Co Co Uiso 0.79590(10) 0.13820(10) 0.23850(10) 1.000 0.0130(10) . . . .
P1 P Uiso 0.67210(10) 0.07860(10) 0.16690(10) 1.000 0.0140(10) . . . .
Cl1 Cl Uiso 0.38650(10) 0.12960(10) 0.50120(10) 1.000 0.0350(10) . . . .
P2 P Uiso 0.76110(10) 0.09290(10) 0.35120(10) 1.000 0.0160(10) . . . .
Cl2 Cl Uiso 0.40930(10) -0.24300(10) 0.57380(10) 1.000 0.0260(10) . . . .
O1 O Uiso 0.9099(3) 0.1964(2) 0.2800(2) 1.000 0.0160(10) . . . .
O2 O Uiso 0.8790(3) 0.0506(2) 0.2129(2) 1.000 0.0180(10) . . . .
N1 N Uiso 0.8282(3) 0.1968(3) 0.1460(2) 1.000 0.0150(10) . . . .
N2 N Uiso 0.7091(4) 0.2310(2) 0.2649(2) 1.000 0.0140(10) . . . .
C1 C Uiso 1.0819(5) 0.2306(4) 0.3137(4) 1.000 0.0270(10) . . . .
C1N C Uiso 0.8214(4) 0.1484(3) 0.0789(3) 1.000 0.0190(10) . . . .
C1P C Uiso 0.7116(5) 0.1129(3) 0.0756(3) 1.000 0.0170(10) . . . .
C2 C Uiso 1.0058(4) 0.1715(3) 0.2845(3) 1.000 0.0170(10) . . . .
C2N C Uiso 0.7146(5) 0.2490(3) 0.3461(3) 1.000 0.0180(10) . . . .
C2P C Uiso 0.6877(5) 0.1760(3) 0.3892(3) 1.000 0.0210(10) . . . .
C3 C Uiso 1.0395(4) 0.0984(4) 0.2621(3) 1.000 0.0210(10) . . . .
C4 C Uiso 0.9781(4) 0.0423(3) 0.2283(3) 1.000 0.0190(10) . . . .
C5 C Uiso 1.0227(5) -0.0346(4) 0.2049(4) 1.000 0.039(2) . . . .
O11 O Uiso 0.4144(6) 0.1301(4) 0.4252(3) 1.000 0.083(2) . . . .
C11A C Uiso 0.5354(4) 0.1062(3) 0.1780(3) 1.000 0.0180(10) . . . .
C11B C Uiso 0.6696(4) -0.0267(3) 0.1555(3) 1.000 0.0150(10) . . . .
O12 O Uiso 0.4751(6) 0.1579(3) 0.5397(4) 1.000 0.084(2) . . . .
C12A C Uiso 0.4890(4) 0.1087(3) 0.2469(3) 1.000 0.0200(10) . . . .
C12B C Uiso 0.7538(5) -0.0629(3) 0.1187(3) 1.000 0.0210(10) . . . .
O13 O Uiso 0.3661(7) 0.0510(3) 0.5232(4) 1.000 0.086(2) . . . .
C13A C Uiso 0.3829(4) 0.1287(3) 0.2550(3) 1.000 0.0240(10) . . . .
C13B C Uiso 0.7503(5) -0.1430(4) 0.1050(3) 1.000 0.0270(10) . . . .
O14 O Uiso 0.2976(5) 0.1791(3) 0.5109(3) 1.000 0.0490(10) . . . .
C14A C Uiso 0.3224(5) 0.1426(4) 0.1941(4) 1.000 0.034(2) . . . .
C14B C Uiso 0.6667(5) -0.1870(4) 0.1278(3) 1.000 0.0300(10) . . . .
C15A C Uiso 0.3668(5) 0.1387(5) 0.1260(4) 1.000 0.041(2) . . . .
C15B C Uiso 0.5837(5) -0.1523(3) 0.1637(3) 1.000 0.0260(10) . . . .
C16A C Uiso 0.4723(5) 0.1215(4) 0.1181(3) 1.000 0.0280(10) . . . .
C16B C Uiso 0.5841(5) -0.0720(3) 0.1772(3) 1.000 0.0240(10) . . . .
C21A C Uiso 0.8775(4) 0.0798(3) 0.4077(3) 1.000 0.0170(10) . . . .
C21B C Uiso 0.6865(4) 0.0043(3) 0.3664(3) 1.000 0.0200(10) . . . .
C22A C Uiso 0.9235(5) 0.1436(4) 0.4427(3) 1.000 0.0240(10) . . . .
C22B C Uiso 0.7123(5) -0.0638(3) 0.3283(3) 1.000 0.0260(10) . . . .
C23A C Uiso 1.0169(5) 0.1346(4) 0.4812(3) 1.000 0.0270(10) . . . .
C23B C Uiso 0.6622(6) -0.1334(4) 0.3443(4) 1.000 0.037(2) . . . .
C24A C Uiso 1.0635(5) 0.0623(4) 0.4859(3) 1.000 0.031(2) . . . .
C24B C Uiso 0.5842(6) -0.1353(5) 0.3975(4) 1.000 0.039(2) . . . .
C25A C Uiso 1.0175(5) -0.0021(4) 0.4529(3) 1.000 0.0260(10) . . . .
C25B C Uiso 0.5566(5) -0.0676(4) 0.4349(4) 1.000 0.035(2) . . . .
C26A C Uiso 0.9240(5) 0.0058(4) 0.4136(3) 1.000 0.0220(10) . . . .
C26B C Uiso 0.6089(5) 0.0027(4) 0.4208(3) 1.000 0.0280(10) . . . .
C31 C Uiso 0.7596(4) 0.2683(3) 0.1419(3) 1.000 0.0180(10) . . . .
C32 C Uiso 0.7435(5) 0.2989(3) 0.2200(3) 1.000 0.0170(10) . . . .
C33 C Uiso 0.6665(5) 0.3670(4) 0.2197(3) 1.000 0.0250(10) . . . .
C34 C Uiso 0.7025(6) 0.4324(4) 0.1668(3) 1.000 0.0280(10) . . . .
C35 C Uiso 0.7250(5) 0.4004(4) 0.0902(3) 1.000 0.0300(10) . . . .
C36 C Uiso 0.8030(5) 0.3324(4) 0.0929(3) 1.000 0.0240(10) . . . .
O21 O Uiso 0.4749(3) -0.2641(3) 0.5128(2) 1.000 0.0370(10) . . . .
O22 O Uiso 0.4181(5) -0.1595(4) 0.5856(4) 1.000 0.080(2) . . . .
O23 O Uiso 0.3029(3) -0.2609(3) 0.5586(2) 1.000 0.0350(10) . . . .
O24 O Uiso 0.4445(5) -0.2815(5) 0.6381(3) 1.000 0.078(2) . . . .

loop_
_atom_type_symbol
_atom_type_description
_atom_type_scat_dispersion_real
_atom_type_scat_dispersion_imag
_atom_type_scat_source
C C 0.0033 0.0016 ' International Tables Vol C Tables 4.2.6.8 and 6.1.1.4'
Cl Cl 0.1484 0.1585 ' International Tables Vol C Tables 4.2.6.8 and 6.1.1.4'
Co Co 0.3494 0.9721 ' International Tables Vol C Tables 4.2.6.8 and 6.1.1.4'
N N 0.0061 0.0033 ' International Tables Vol C Tables 4.2.6.8 and 6.1.1.4'
O O 0.0106 0.0060 ' International Tables Vol C Tables 4.2.6.8 and 6.1.1.4'
P P 0.1023 0.0942 ' International Tables Vol C Tables 4.2.6.8 and 6.1.1.4'

loop_
_geom_angle_atom_site_label_1
_geom_angle_atom_site_label_2
_geom_angle_atom_site_label_3
_geom_angle
_geom_angle_site_symmetry_1
_geom_angle_site_symmetry_2
_geom_angle_site_symmetry_3
_geom_angle_publ_flag
P1 Co P2 103.61(11) . . . yes
P1 Co O1 168.35(15) . . . yes
P1 Co O2 83.78(14) . . . yes
P1 Co N1 83.20(16) . . . yes
P1 Co N2 96.35(15) . . . yes
P2 Co O1 88.01(15) . . . yes
P2 Co O2 93.70(14) . . . yes
P2 Co N1 170.15(17) . . . yes
P2 Co N2 86.72(13) . . . yes
O1 Co O2 94.87(17) . . . yes
O1 Co N1 85.37(18) . . . yes
O1 Co N2 84.91(19) . . . yes
O2 Co N1 94.12(19) . . . yes
O2 Co N2 179.52(19) . . . yes
N1 Co N2 85.44(19) . . . yes
Co P1 C1P 100.9(2) . . . yes
Co P1 C11A 118.8(2) . . . yes
Co P1 C11B 121.33(19) . . . yes
C1P P1 C11A 106.3(3) . . . yes
C1P P1 C11B 102.5(3) . . . yes
C11A P1 C11B 104.7(2) . . . yes
O12 Cl1 O13 109.1(4) . . . yes
O12 Cl1 O14 111.6(4) . . . yes
O13 Cl1 O14 112.3(4) . . . yes
O11 Cl1 O14 108.3(4) . . . yes
O11 Cl1 O12 106.4(4) . . . yes
O11 Cl1 O13 108.9(4) . . . yes
C2P P2 C21A 107.2(3) . . . yes
Co P2 C2P 100.4(2) . . . yes
Co P2 C21A 113.72(19) . . . yes
Co P2 C21B 122.2(2) . . . yes
C2P P2 C21B 108.8(3) . . . yes
C21A P2 C21B 103.7(2) . . . yes
O21 Cl2 O22 108.5(4) . . . yes
O22 Cl2 O23 108.4(3) . . . yes
O21 Cl2 O23 110.4(3) . . . yes
O21 Cl2 O24 110.0(3) . . . yes
O23 Cl2 O24 111.4(3) . . . yes
O22 Cl2 O24 108.0(4) . . . yes
Co O1 C2 124.7(3) . . . yes
Co O2 C4 125.1(3) . . . yes
C1N N1 C31 112.2(4) . . . yes
Co N1 C1N 114.0(4) . . . yes
Co N1 C31 109.2(3) . . . yes
C2N N2 C32 111.6(4) . . . yes
Co N2 C2N 111.9(3) . . . yes
Co N2 C32 108.9(3) . . . yes
N1 C1N C1P 108.0(4) . . . yes
P1 C1P C1N 110.0(4) . . . yes
C1 C2 C3 120.9(5) . . . no
O1 C2 C1 114.3(5) . . . yes
O1 C2 C3 124.8(5) . . . yes
N2 C2N C2P 109.4(4) . . . yes
P2 C2P C2N 109.0(4) . . . yes
C2 C3 C4 125.7(5) . . . no
O2 C4 C3 124.7(5) . . . yes
O2 C4 C5 113.8(5) . . . yes
C3 C4 C5 121.5(5) . . . no
P1 C11A C16A 121.2(4) . . . yes
C12A C11A C16A 117.6(5) . . . no
P1 C11A C12A 121.1(4) . . . yes
P1 C11B C12B 118.5(4) . . . yes
P1 C11B C16B 122.2(4) . . . yes
C12B C11B C16B 119.1(5) . . . no
C11A C12A C13A 120.8(5) . . . no
C11B C12B C13B 119.6(5) . . . no
C12A C13A C14A 119.8(5) . . . no
C12B C13B C14B 120.7(6) . . . no
C13A C14A C15A 119.8(6) . . . no
C13B C14B C15B 120.3(6) . . . no
C14A C15A C16A 120.4(6) . . . no
C14B C15B C16B 120.3(6) . . . no
C11A C16A C15A 121.5(6) . . . no
C11B C16B C15B 120.0(5) . . . no
P2 C21A C22A 120.4(4) . . . yes
P2 C21A C26A 119.9(4) . . . yes
C22A C21A C26A 119.6(5) . . . no
C22B C21B C26B 120.2(5) . . . no
P2 C21B C22B 119.9(4) . . . yes
P2 C21B C26B 119.7(4) . . . yes
C21A C22A C23A 120.4(6) . . . no
C21B C22B C23B 120.3(6) . . . no
C22A C23A C24A 120.1(6) . . . no
C22B C23B C24B 119.9(7) . . . no
C23A C24A C25A 120.3(6) . . . no
C23B C24B C25B 120.4(7) . . . no
C24A C25A C26A 120.5(6) . . . no
C24B C25B C26B 120.3(6) . . . no
C21A C26A C25A 119.2(6) . . . no
C21B C26B C25B 118.9(6) . . . no
N1 C31 C32 108.0(4) . . . yes
N1 C31 C36 113.8(4) . . . yes
C32 C31 C36 110.6(4) . . . no
N2 C32 C31 106.7(4) . . . yes
N2 C32 C33 114.1(5) . . . yes
C31 C32 C33 110.1(4) . . . no
C32 C33 C34 111.3(5) . . . no
C33 C34 C35 111.7(5) . . . no
C34 C35 C36 111.3(5) . . . no
C31 C36 C35 109.3(5) . . . no

loop_
_geom_bond_atom_site_label_1
_geom_bond_atom_site_label_2
_geom_bond_distance
_geom_bond_site_symmetry_1
_geom_bond_site_symmetry_2
_geom_bond_publ_flag
Co P1 2.286(4) . . yes
Co P2 2.243(4) . . yes
Co O1 1.914(5) . . yes
Co O2 1.890(5) . . yes
Co N1 2.006(6) . . yes
Co N2 1.990(5) . . yes
P1 C1P 1.837(7) . . yes
P1 C11A 1.813(6) . . yes
P1 C11B 1.810(6) . . yes
Cl1 O12 1.414(8) . . yes
Cl1 O13 1.425(6) . . yes
Cl1 O14 1.423(7) . . yes
Cl1 O11 1.433(6) . . yes
P2 C21B 1.807(6) . . yes
P2 C2P 1.835(6) . . yes
P2 C21A 1.819(6) . . yes
Cl2 O22 1.446(7) . . yes
Cl2 O23 1.415(5) . . yes
Cl2 O24 1.418(7) . . yes
Cl2 O21 1.438(5) . . yes
O1 C2 1.295(7) . . yes
O2 C4 1.299(7) . . yes
N1 C1N 1.480(7) . . yes
N1 C31 1.502(7) . . yes
N2 C32 1.486(7) . . yes
N2 C2N 1.516(7) . . yes
C1 C2 1.497(9) . . no
C1N C1P 1.524(8) . . no
C2 C3 1.382(9) . . no
C2N C2P 1.513(8) . . no
C3 C4 1.381(8) . . no
C4 C5 1.493(9) . . no
C11A C16A 1.382(8) . . no
C11A C12A 1.390(8) . . no
C11B C12B 1.407(8) . . no
C11B C16B 1.392(8) . . no
C12A C13A 1.400(8) . . no
C12B C13B 1.391(9) . . no
C13A C14A 1.373(9) . . no
C13B C14B 1.367(9) . . no
C14A C15A 1.367(10) . . no
C14B C15B 1.377(9) . . no
C15A C16A 1.381(9) . . no
C15B C16B 1.393(8) . . no
C21A C26A 1.399(9) . . no
C21A C22A 1.392(9) . . no
C21B C22B 1.394(8) . . no
C21B C26B 1.401(8) . . no
C22A C23A 1.389(9) . . no
C22B C23B 1.380(9) . . no
C23A C24A 1.372(10) . . no
C23B C24B 1.389(11) . . no
C24A C25A 1.384(9) . . no
C24B C25B 1.388(11) . . no
C25A C26A 1.396(9) . . no
C25B C26B 1.396(10) . . no
C31 C36 1.518(9) . . no
C31 C32 1.533(8) . . no
C32 C33 1.520(9) . . no
C33 C34 1.546(9) . . no
C34 C35 1.529(8) . . no
C35 C36 1.528(10) . . no

loop_
_geom_torsion_atom_site_label_1
_geom_torsion_atom_site_label_2
_geom_torsion_atom_site_label_3
_geom_torsion_atom_site_label_4
_geom_torsion
_geom_torsion_site_symmetry_1
_geom_torsion_site_symmetry_2
_geom_torsion_site_symmetry_3
_geom_torsion_site_symmetry_4
_geom_torsion_publ_flag
P2 Co P1 C1P -176.15(19) . . . . no
P2 Co P1 C11A 68.3(2) . . . . no
P2 Co P1 C11B -64.1(2) . . . . no
O2 Co P1 C1P -83.8(2) . . . . no
O2 Co P1 C11A 160.6(2) . . . . no
O2 Co P1 C11B 28.2(3) . . . . no
N1 Co P1 C1P 11.1(2) . . . . no
N1 Co P1 C11A -104.5(3) . . . . no
N1 Co P1 C11B 123.2(3) . . . . no
N2 Co P1 C1P 95.7(2) . . . . no
N2 Co P1 C11A -19.9(3) . . . . no
N2 Co P1 C11B -152.2(2) . . . . no
P1 Co P2 C2P -100.1(2) . . . . no
P1 Co P2 C21A 145.8(2) . . . . no
P1 Co P2 C21B 20.1(2) . . . . no
O1 Co P2 C2P 80.7(2) . . . . no
O1 Co P2 C21A -33.4(2) . . . . no
O1 Co P2 C21B -159.1(2) . . . . no
O2 Co P2 C2P 175.4(2) . . . . no
O2 Co P2 C21A 61.3(2) . . . . no
O2 Co P2 C21B -64.4(2) . . . . no
N2 Co P2 C2P -4.3(2) . . . . no
N2 Co P2 C21A -118.4(2) . . . . no
N2 Co P2 C21B 115.9(2) . . . . no
P2 Co O1 C2 92.4(4) . . . . no
O2 Co O1 C2 -1.2(4) . . . . no
N1 Co O1 C2 -94.9(4) . . . . no
N2 Co O1 C2 179.3(4) . . . . no
P1 Co O2 C4 172.4(4) . . . . no
P2 Co O2 C4 -84.3(4) . . . . no
O1 Co O2 C4 4.1(4) . . . . no
N1 Co O2 C4 89.8(4) . . . . no
P1 Co N1 C1N -38.1(3) . . . . no
P1 Co N1 C31 88.3(3) . . . . no
O1 Co N1 C1N 139.7(3) . . . . no
O1 Co N1 C31 -93.9(3) . . . . no
O2 Co N1 C1N 45.1(3) . . . . no
O2 Co N1 C31 171.5(3) . . . . no
N2 Co N1 C1N -135.1(3) . . . . no
N2 Co N1 C31 -8.7(3) . . . . no
P1 Co N2 C2N 134.0(3) . . . . no
P1 Co N2 C32 -102.2(3) . . . . no
P2 Co N2 C2N 30.6(3) . . . . no
P2 Co N2 C32 154.5(3) . . . . no
O1 Co N2 C2N -57.7(4) . . . . no
O1 Co N2 C32 66.2(3) . . . . no
N1 Co N2 C2N -143.4(4) . . . . no
N1 Co N2 C32 -19.6(3) . . . . no
Co P1 C1P C1N 14.0(4) . . . . no
C11A P1 C1P C1N 138.5(4) . . . . no
C11B P1 C1P C1N -111.9(4) . . . . no
Co P1 C11A C12A -49.5(5) . . . . no
Co P1 C11A C16A 133.9(4) . . . . no
C1P P1 C11A C12A -162.2(4) . . . . no
C1P P1 C11A C16A 21.2(5) . . . . no
C11B P1 C11A C12A 89.7(5) . . . . no
C11B P1 C11A C16A -86.9(5) . . . . no
Co P1 C11B C12B -66.1(5) . . . . no
Co P1 C11B C16B 118.6(4) . . . . no
C1P P1 C11B C12B 45.1(5) . . . . no
C1P P1 C11B C16B -130.2(5) . . . . no
C11A P1 C11B C12B 156.0(4) . . . . no
C11A P1 C11B C16B -19.4(5) . . . . no
Co P2 C2P C2N -21.6(4) . . . . no
C21A P2 C2P C2N 97.4(4) . . . . no
C21B P2 C2P C2N -151.0(4) . . . . no
Co P2 C21A C22A 80.1(5) . . . . no
Co P2 C21A C26A -97.1(5) . . . . no
C2P P2 C21A C22A -29.9(5) . . . . no
C2P P2 C21A C26A 152.9(5) . . . . no
C21B P2 C21A C22A -144.9(5) . . . . no
C21B P2 C21A C26A 37.9(5) . . . . no
Co P2 C21B C22B 48.9(5) . . . . no
Co P2 C21B C26B -136.4(4) . . . . no
C2P P2 C21B C22B 165.0(4) . . . . no
C2P P2 C21B C26B -20.3(5) . . . . no
C21A P2 C21B C22B -81.2(5) . . . . no
C21A P2 C21B C26B 93.5(5) . . . . no
Co O1 C2 C1 175.3(4) . . . . no
Co O1 C2 C3 -2.1(8) . . . . no
Co O2 C4 C3 -4.0(8) . . . . no
Co O2 C4 C5 177.0(4) . . . . no
Co N1 C1N C1P 56.6(5) . . . . no
C31 N1 C1N C1P -68.1(5) . . . . no
Co N1 C31 C32 34.3(5) . . . . no
Co N1 C31 C36 157.5(4) . . . . no
C1N N1 C31 C32 161.7(4) . . . . no
C1N N1 C31 C36 -75.2(5) . . . . no
Co N2 C2N C2P -52.9(5) . . . . no
C32 N2 C2N C2P -175.3(5) . . . . no
Co N2 C32 C31 42.9(5) . . . . no
Co N2 C32 C33 164.7(4) . . . . no
C2N N2 C32 C31 166.9(4) . . . . no
C2N N2 C32 C33 -71.3(6) . . . . no
N1 C1N C1P P1 -42.2(5) . . . . no
O1 C2 C3 C4 3.5(9) . . . . no
C1 C2 C3 C4 -173.7(6) . . . . no
N2 C2N C2P P2 46.8(6) . . . . no
C2 C3 C4 O2 -0.2(9) . . . . no
C2 C3 C4 C5 178.8(6) . . . . no
P1 C11A C12A C13A -178.9(4) . . . . no
C16A C11A C12A C13A -2.1(8) . . . . no
P1 C11A C16A C15A 176.7(6) . . . . no
C12A C11A C16A C15A 0.0(9) . . . . no
P1 C11B C12B C13B -175.8(4) . . . . no
C16B C11B C12B C13B -0.3(8) . . . . no
P1 C11B C16B C15B 176.6(4) . . . . no
C12B C11B C16B C15B 1.3(8) . . . . no
C11A C12A C13A C14A 3.0(8) . . . . no
C11B C12B C13B C14B -0.9(9) . . . . no
C12A C13A C14A C15A -1.6(9) . . . . no
C12B C13B C14B C15B 1.1(9) . . . . no
C13A C14A C15A C16A -0.5(11) . . . . no
C13B C14B C15B C16B -0.1(9) . . . . no
C14A C15A C16A C11A 1.4(11) . . . . no
C14B C15B C16B C11B -1.2(9) . . . . no
P2 C21A C22A C23A -175.0(4) . . . . no
C26A C21A C22A C23A 2.2(8) . . . . no
P2 C21A C26A C25A 175.5(4) . . . . no
C22A C21A C26A C25A -1.8(8) . . . . no
P2 C21B C22B C23B 174.1(5) . . . . no
C26B C21B C22B C23B -0.5(9) . . . . no
P2 C21B C26B C25B -176.0(5) . . . . no
C22B C21B C26B C25B -1.4(9) . . . . no
C21A C22A C23A C24A -1.1(9) . . . . no
C21B C22B C23B C24B 1.4(10) . . . . no
C22A C23A C24A C25A -0.5(9) . . . . no
C22B C23B C24B C25B -0.3(11) . . . . no
C23A C24A C25A C26A 0.9(9) . . . . no
C23B C24B C25B C26B -1.7(11) . . . . no
C24A C25A C26A C21A 0.3(9) . . . . no
C24B C25B C26B C21B 2.5(10) . . . . no
N1 C31 C32 N2 -50.6(6) . . . . no
N1 C31 C32 C33 -174.9(4) . . . . no
C36 C31 C32 N2 -175.7(5) . . . . no
C36 C31 C32 C33 60.0(6) . . . . no
N1 C31 C36 C35 177.6(4) . . . . no
C32 C31 C36 C35 -60.7(6) . . . . no
N2 C32 C33 C34 -175.1(5) . . . . no
C31 C32 C33 C34 -55.2(6) . . . . no
C32 C33 C34 C35 52.7(7) . . . . no
C33 C34 C35 C36 -53.8(7) . . . . no
C34 C35 C36 C31 57.7(7) . . . . no
